data_4023779
loop_
_publ_author_name
'John F. Tannaci'
'Masahiro Noji'
'Jennifer L. McBee'
'T. Don Tilley'

_publ_section_title
;
 9,10-Disubstituted Octafluoroanthracene Derivatives
 via Palladium-Catalyzed Cross-Coupling
;
_journal_name_full 'Journal of Organic Chemistry'
_journal_page_first 7895
_journal_page_last 7900
_journal_paper_doi 10.1021/jo8017268
_journal_volume 73
_journal_year 2008
_chemical_formula_moiety 'C28 H14 F8 O2'
_chemical_formula_sum 'C28 H14 F8 O2'
_chemical_formula_weight 534.39
_chemical_name_systematic
; 
 ? 
;
_space_group_IT_number 14
_symmetry_cell_setting monoclinic
_symmetry_space_group_name_Hall '-P 2ybc'
_symmetry_space_group_name_H-M 'P 1 21/c 1'
_atom_sites_solution_hydrogens geom
_atom_sites_solution_primary direct
_atom_sites_solution_secondary difmap
_audit_creation_method SHELXL-97
_cell_angle_alpha 90.00
_cell_angle_beta 96.246(15)
_cell_angle_gamma 90.00
_cell_formula_units_Z 2
_cell_length_a 13.068(11)
_cell_length_b 9.569(8)
_cell_length_c 8.832(7)
_cell_measurement_reflns_used 763
_cell_measurement_temperature 165(2)
_cell_measurement_theta_max 21.19
_cell_measurement_theta_min 2.64
_cell_volume 1097.9(15)
_computing_cell_refinement 'Bruker SMART'
_computing_data_collection 'Bruker SMART'
_computing_data_reduction 'Bruker SAINT'
_computing_molecular_graphics 'Bruker SHELXTL'
_computing_publication_material 'Bruker SHELXTL'
_computing_structure_refinement 'SHELXL-97 (Sheldrick, 1997)'
_computing_structure_solution 'SHELXS-97 (Sheldrick, 1990)'
_diffrn_ambient_temperature 165(2)
_diffrn_measured_fraction_theta_full 0.999
_diffrn_measured_fraction_theta_max 0.999
_diffrn_measurement_device_type 'CCD area detector'
_diffrn_measurement_method 'phi and omega scans'
_diffrn_radiation_monochromator graphite
_diffrn_radiation_source 'fine-focus sealed tube'
_diffrn_radiation_type MoK\a
_diffrn_radiation_wavelength 0.71073
_diffrn_reflns_av_R_equivalents 0.1011
_diffrn_reflns_av_sigmaI/netI 0.1252
_diffrn_reflns_limit_h_max 14
_diffrn_reflns_limit_h_min -14
_diffrn_reflns_limit_k_max 10
_diffrn_reflns_limit_k_min -10
_diffrn_reflns_limit_l_max 5
_diffrn_reflns_limit_l_min -9
_diffrn_reflns_number 4774
_diffrn_reflns_theta_full 23.25
_diffrn_reflns_theta_max 23.25
_diffrn_reflns_theta_min 1.57
_diffrn_standards_decay_% 0
_diffrn_standards_interval_count 0
_diffrn_standards_interval_time 0
_diffrn_standards_number 0
_exptl_absorpt_coefficient_mu 0.147
_exptl_absorpt_correction_T_max .975
_exptl_absorpt_correction_T_min .968
_exptl_absorpt_correction_type multi-scan
_exptl_absorpt_process_details 'sadabs, 2004'
_exptl_crystal_colour yellow
_exptl_crystal_density_diffrn 1.617
_exptl_crystal_density_method 'not measured'
_exptl_crystal_description block
_exptl_crystal_F_000 540
_exptl_crystal_size_max .21
_exptl_crystal_size_mid .19
_exptl_crystal_size_min .17
_refine_diff_density_max 0.303
_refine_diff_density_min -0.387
_refine_diff_density_rms 0.092
_refine_ls_extinction_method none
_refine_ls_goodness_of_fit_ref 0.928
_refine_ls_hydrogen_treatment constr
_refine_ls_matrix_type full
_refine_ls_number_parameters 172
_refine_ls_number_reflns 1578
_refine_ls_number_restraints 0
_refine_ls_restrained_S_all 0.928
_refine_ls_R_factor_all 0.1003
_refine_ls_R_factor_gt 0.0589
_refine_ls_shift/su_max 0.000
_refine_ls_shift/su_mean 0.000
_refine_ls_structure_factor_coef Fsqd
_refine_ls_weighting_details 'calc w=1/[\s^2^(Fo^2^)+(0.0772P)^2^+0.0000P] where P=(Fo^2^+2Fc^2^)/3'
_refine_ls_weighting_scheme calc
_refine_ls_wR_factor_gt 0.1464
_refine_ls_wR_factor_ref 0.1556
_reflns_number_gt 859
_reflns_number_total 1578
_reflns_threshold_expression >2sigma(I)
_cod_data_source_file jo8017268_si_002.cif
_cod_data_source_block F8OME
_cod_depositor_comments
;
The following automatic conversions were performed:
'_symmetry_cell_setting' value 'Monoclinic' changed to 'monoclinic'
according to '/home/saulius/struct/CIF-dictionaries/cif_core.dic'
dictionary named 'cif_core.dic' version 2.4.1 from 2010-06-29.

Automatic conversion script
Id: cif_fix_enum 1527 2010-12-29 10:47:43Z saulius 
;
_cod_original_sg_symbol_H-M 'P 21/c'
_cod_database_code 4023779

loop_
_symmetry_equiv_pos_as_xyz
'x, y, z'
'-x, y+1/2, -z+1/2'
'-x, -y, -z'
'x, -y-1/2, z-1/2'

loop_
_atom_site_label
_atom_site_type_symbol
_atom_site_fract_x
_atom_site_fract_y
_atom_site_fract_z
_atom_site_U_iso_or_equiv
_atom_site_adp_type
_atom_site_occupancy
_atom_site_symmetry_multiplicity
_atom_site_calc_flag
_atom_site_refinement_flags
_atom_site_disorder_assembly
_atom_site_disorder_group
F4 F 0.2211(2) 0.0204(3) 0.0571(3) 0.0480(8) Uani 1 1 d . . .
F1 F 0.5818(2) 0.1382(3) 0.3902(3) 0.0530(9) Uani 1 1 d . . .
F2 F 0.4071(2) 0.1701(2) 0.5020(3) 0.0485(8) Uani 1 1 d . . .
F3 F 0.2269(2) 0.1152(3) 0.3356(3) 0.0508(9) Uani 1 1 d . . .
C6 C 0.4054(4) 0.0164(4) 0.0631(5) 0.0301(12) Uani 1 1 d . . .
O1 O 0.0264(2) -0.1792(3) -0.4160(4) 0.0477(10) Uani 1 1 d . . .
C7 C 0.4036(3) -0.0350(4) -0.0872(5) 0.0267(12) Uani 1 1 d . . .
C2 C 0.4956(4) 0.1039(4) 0.3016(6) 0.0343(13) Uani 1 1 d . . .
C5 C 0.3159(4) 0.0403(4) 0.1308(6) 0.0316(12) Uani 1 1 d . . .
C10 C 0.3064(3) -0.0755(4) -0.1749(5) 0.0306(12) Uani 1 1 d . . .
C3 C 0.4089(4) 0.1210(4) 0.3581(6) 0.0360(13) Uani 1 1 d . . .
C1 C 0.5034(4) 0.0515(4) 0.1488(5) 0.0308(13) Uani 1 1 d . . .
C4 C 0.3152(4) 0.0918(4) 0.2754(6) 0.0379(14) Uani 1 1 d . . .
C9 C 0.2532(4) 0.0148(4) -0.2784(5) 0.0317(12) Uani 1 1 d . . .
H9A H 0.2814 0.1017 -0.2962 0.038 Uiso 1 1 calc R . .
C13 C 0.1179(3) -0.1542(4) -0.3320(5) 0.0344(13) Uani 1 1 d . . .
C8 C 0.1594(4) -0.0217(4) -0.3555(5) 0.0353(13) Uani 1 1 d . . .
H8A H 0.1239 0.0411 -0.4224 0.042 Uiso 1 1 calc R . .
C11 C 0.2617(4) -0.2048(4) -0.1531(5) 0.0395(14) Uani 1 1 d . . .
H11A H 0.2958 -0.2672 -0.0843 0.047 Uiso 1 1 calc R . .
C12 C 0.1688(4) -0.2439(4) -0.2296(6) 0.0381(14) Uani 1 1 d . . .
H12A H 0.1408 -0.3309 -0.2116 0.046 Uiso 1 1 calc R . .
C14 C -0.0145(5) -0.3149(5) -0.4054(8) 0.084(2) Uani 1 1 d . . .
H14A H -0.0790 -0.3211 -0.4685 0.126 Uiso 1 1 calc R . .
H14B H -0.0252 -0.3339 -0.3015 0.126 Uiso 1 1 calc R . .
H14C H 0.0328 -0.3820 -0.4389 0.126 Uiso 1 1 calc R . .

loop_
_atom_site_aniso_label
_atom_site_aniso_U_11
_atom_site_aniso_U_22
_atom_site_aniso_U_33
_atom_site_aniso_U_23
_atom_site_aniso_U_13
_atom_site_aniso_U_12
F4 0.0355(18) 0.0608(17) 0.0456(19) -0.0016(14) -0.0050(15) 0.0036(13)
F1 0.0443(19) 0.0681(17) 0.044(2) -0.0263(15) -0.0058(15) -0.0085(14)
F2 0.065(2) 0.0414(14) 0.0403(19) -0.0131(14) 0.0097(15) -0.0042(14)
F3 0.053(2) 0.0527(17) 0.048(2) -0.0018(13) 0.0110(16) 0.0041(15)
C6 0.031(3) 0.0193(19) 0.037(3) -0.001(2) -0.006(3) 0.0027(19)
O1 0.034(2) 0.0467(19) 0.058(2) 0.0005(17) -0.0131(18) -0.0093(16)
C7 0.026(3) 0.022(2) 0.031(3) -0.001(2) 0.001(2) 0.0011(19)
C2 0.034(3) 0.029(2) 0.035(3) -0.006(2) -0.012(3) 0.000(2)
C5 0.028(3) 0.029(2) 0.036(3) 0.001(2) -0.002(3) 0.001(2)
C10 0.033(3) 0.028(2) 0.029(3) -0.002(2) -0.004(2) 0.000(2)
C3 0.047(4) 0.025(2) 0.035(4) -0.007(2) 0.001(3) 0.002(2)
C1 0.041(3) 0.0205(19) 0.028(3) -0.0001(19) -0.009(3) 0.000(2)
C4 0.041(3) 0.024(2) 0.049(4) 0.004(2) 0.008(3) 0.003(2)
C9 0.037(3) 0.027(2) 0.030(3) 0.004(2) -0.003(2) -0.004(2)
C13 0.026(3) 0.039(3) 0.036(3) -0.005(2) -0.005(2) 0.000(2)
C8 0.040(3) 0.034(2) 0.031(3) 0.004(2) -0.003(2) 0.003(2)
C11 0.044(3) 0.029(2) 0.041(3) 0.010(2) -0.014(3) 0.000(2)
C12 0.038(3) 0.030(2) 0.044(3) 0.003(2) -0.005(3) -0.004(2)
C14 0.063(4) 0.052(3) 0.126(6) 0.002(4) -0.037(4) -0.020(3)

loop_
_atom_type_symbol
_atom_type_description
_atom_type_scat_dispersion_real
_atom_type_scat_dispersion_imag
_atom_type_scat_source
C C 0.0033 0.0016 'International Tables Vol C Tables 4.2.6.8 and 6.1.1.4'
H H 0.0000 0.0000 'International Tables Vol C Tables 4.2.6.8 and 6.1.1.4'
O O 0.0106 0.0060 'International Tables Vol C Tables 4.2.6.8 and 6.1.1.4'
F F 0.0171 0.0103 'International Tables Vol C Tables 4.2.6.8 and 6.1.1.4'

loop_
_geom_angle_atom_site_label_1
_geom_angle_atom_site_label_2
_geom_angle_atom_site_label_3
_geom_angle
_geom_angle_site_symmetry_1
_geom_angle_site_symmetry_3
_geom_angle_publ_flag
C5 C6 C7 122.2(4) . . ?
C5 C6 C1 118.2(4) . . ?
C7 C6 C1 119.5(4) . . ?
C13 O1 C14 116.3(4) . . ?
C1 C7 C6 118.7(4) 3_655 . ?
C1 C7 C10 120.4(4) 3_655 . ?
C6 C7 C10 120.9(4) . . ?
C3 C2 F1 117.2(5) . . ?
C3 C2 C1 123.6(4) . . ?
F1 C2 C1 119.2(5) . . ?
F4 C5 C4 113.7(5) . . ?
F4 C5 C6 122.8(4) . . ?
C4 C5 C6 123.4(4) . . ?
C9 C10 C11 117.2(4) . . ?
C9 C10 C7 121.8(4) . . ?
C11 C10 C7 121.0(4) . . ?
C2 C3 F2 120.6(4) . . ?
C2 C3 C4 122.1(5) . . ?
F2 C3 C4 117.3(5) . . ?
C7 C1 C6 121.8(4) 3_655 . ?
C7 C1 C2 123.6(4) 3_655 . ?
C6 C1 C2 114.6(5) . . ?
F3 C4 C5 121.5(4) . . ?
F3 C4 C3 120.5(5) . . ?
C5 C4 C3 118.0(5) . . ?
C8 C9 C10 121.5(4) . . ?
C8 C9 H9A 119.3 . . ?
C10 C9 H9A 119.3 . . ?
O1 C13 C12 126.0(4) . . ?
O1 C13 C8 114.1(4) . . ?
C12 C13 C8 119.9(4) . . ?
C9 C8 C13 119.4(4) . . ?
C9 C8 H8A 120.3 . . ?
C13 C8 H8A 120.3 . . ?
C12 C11 C10 122.4(4) . . ?
C12 C11 H11A 118.8 . . ?
C10 C11 H11A 118.8 . . ?
C13 C12 C11 119.6(4) . . ?
C13 C12 H12A 120.2 . . ?
C11 C12 H12A 120.2 . . ?
O1 C14 H14A 109.5 . . ?
O1 C14 H14B 109.5 . . ?
H14A C14 H14B 109.5 . . ?
O1 C14 H14C 109.5 . . ?
H14A C14 H14C 109.5 . . ?
H14B C14 H14C 109.5 . . ?

loop_
_geom_bond_atom_site_label_1
_geom_bond_atom_site_label_2
_geom_bond_distance
_geom_bond_site_symmetry_2
_geom_bond_publ_flag
F4 C5 1.348(5) . ?
F1 C2 1.340(5) . ?
F2 C3 1.357(5) . ?
F3 C4 1.341(6) . ?
C6 C5 1.390(7) . ?
C6 C7 1.413(6) . ?
C6 C1 1.454(6) . ?
O1 C13 1.358(5) . ?
O1 C14 1.412(6) . ?
C7 C1 1.393(6) 3_655 ?
C7 C10 1.466(6) . ?
C2 C3 1.297(7) . ?
C2 C1 1.454(7) . ?
C5 C4 1.370(7) . ?
C10 C9 1.388(6) . ?
C10 C11 1.391(6) . ?
C3 C4 1.385(6) . ?
C1 C7 1.393(6) 3_655 ?
C9 C8 1.381(6) . ?
C9 H9A 0.9300 . ?
C13 C12 1.366(6) . ?
C13 C8 1.404(6) . ?
C8 H8A 0.9300 . ?
C11 C12 1.375(6) . ?
C11 H11A 0.9300 . ?
C12 H12A 0.9300 . ?
C14 H14A 0.9600 . ?
C14 H14B 0.9600 . ?
C14 H14C 0.9600 . ?

loop_
_geom_torsion_atom_site_label_1
_geom_torsion_atom_site_label_2
_geom_torsion_atom_site_label_3
_geom_torsion_atom_site_label_4
_geom_torsion
_geom_torsion_site_symmetry_1
_geom_torsion_site_symmetry_2
_geom_torsion_site_symmetry_3
_geom_torsion_site_symmetry_4
_geom_torsion_publ_flag
C5 C6 C7 C1 177.8(4) . . . 3_655 ?
C1 C6 C7 C1 0.5(6) . . . 3_655 ?
C5 C6 C7 C10 -4.6(6) . . . . ?
C1 C6 C7 C10 178.1(3) . . . . ?
C7 C6 C5 F4 -2.0(6) . . . . ?
C1 C6 C5 F4 175.3(3) . . . . ?
C7 C6 C5 C4 -179.0(4) . . . . ?
C1 C6 C5 C4 -1.7(6) . . . . ?
C1 C7 C10 C9 -85.5(6) 3_655 . . . ?
C6 C7 C10 C9 96.9(6) . . . . ?
C1 C7 C10 C11 97.0(6) 3_655 . . . ?
C6 C7 C10 C11 -80.6(5) . . . . ?
F1 C2 C3 F2 -0.7(6) . . . . ?
C1 C2 C3 F2 179.8(3) . . . . ?
F1 C2 C3 C4 178.6(4) . . . . ?
C1 C2 C3 C4 -0.9(7) . . . . ?
C5 C6 C1 C7 -177.9(4) . . . 3_655 ?
C7 C6 C1 C7 -0.5(6) . . . 3_655 ?
C5 C6 C1 C2 2.3(5) . . . . ?
C7 C6 C1 C2 179.7(3) . . . . ?
C3 C2 C1 C7 179.1(4) . . . 3_655 ?
F1 C2 C1 C7 -0.4(6) . . . 3_655 ?
C3 C2 C1 C6 -1.1(6) . . . . ?
F1 C2 C1 C6 179.5(3) . . . . ?
F4 C5 C4 F3 1.8(6) . . . . ?
C6 C5 C4 F3 179.1(4) . . . . ?
F4 C5 C4 C3 -177.5(4) . . . . ?
C6 C5 C4 C3 -0.3(6) . . . . ?
C2 C3 C4 F3 -177.7(4) . . . . ?
F2 C3 C4 F3 1.6(6) . . . . ?
C2 C3 C4 C5 1.6(7) . . . . ?
F2 C3 C4 C5 -179.1(3) . . . . ?
C11 C10 C9 C8 0.6(7) . . . . ?
C7 C10 C9 C8 -177.0(4) . . . . ?
C14 O1 C13 C12 -6.0(8) . . . . ?
C14 O1 C13 C8 175.2(5) . . . . ?
C10 C9 C8 C13 -1.7(8) . . . . ?
O1 C13 C8 C9 -178.8(4) . . . . ?
C12 C13 C8 C9 2.3(7) . . . . ?
C9 C10 C11 C12 0.0(8) . . . . ?
C7 C10 C11 C12 177.6(5) . . . . ?
O1 C13 C12 C11 179.6(5) . . . . ?
C8 C13 C12 C11 -1.7(8) . . . . ?
C10 C11 C12 C13 0.6(8) . . . . ?
